data_7154748
loop_
_publ_author_name
'Sarkar, Rajib'
'Chaudhuri, Tandrima'
'Karmakar, Animesh'
'Mukhopadhyay, Chhanda'

_publ_section_title
;
 Synthesis and photophysics of selective functionalized \p-conjugated,
 blue light emitting, highly fluorescent C7-imidazo indolizine
 derivatives.
;
_journal_issue 48
_journal_name_full 'Organic &amp; biomolecular chemistry'
_journal_page_first 11674
_journal_page_last 11686
_journal_paper_doi 10.1039/c5ob01646k
_journal_volume 13
_journal_year 2015
_chemical_formula_moiety 'C39 H35 N3 O6'
_chemical_formula_sum 'C39 H35 N3 O6'
_chemical_formula_weight 640.69
_chemical_name_systematic
; 
 ? 
;
_space_group_IT_number 14
_symmetry_space_group_name_Hall '-P 2yn'
_symmetry_space_group_name_H-M 'P 1 21/n 1'
_atom_sites_solution_hydrogens geom
_atom_sites_solution_primary direct
_atom_sites_solution_secondary difmap
_audit_creation_method SHELXL-97
_audit_update_record
;
2015-04-28 deposited with the CCDC.
2015-10-09 downloaded from the CCDC.
;
_cell_angle_alpha 90.00
_cell_angle_beta 95.666(4)
_cell_angle_gamma 90.00
_cell_formula_units_Z 4
_cell_length_a 18.151(4)
_cell_length_b 9.375(2)
_cell_length_c 20.204(4)
_cell_measurement_temperature 296(2)
_cell_volume 3421.2(12)
_computing_structure_refinement 'SHELXL-97 (Sheldrick, 2008)'
_computing_structure_solution 'SHELXS-97 (Sheldrick, 2008)'
_diffrn_ambient_temperature 296(2)
_diffrn_measured_fraction_theta_full 0.992
_diffrn_measured_fraction_theta_max 0.992
_diffrn_radiation_monochromator graphite
_diffrn_radiation_source 'fine-focus sealed tube'
_diffrn_radiation_type MoK\a
_diffrn_radiation_wavelength 0.71073
_diffrn_reflns_av_R_equivalents 0.0516
_diffrn_reflns_av_sigmaI/netI 0.0556
_diffrn_reflns_limit_h_max 17
_diffrn_reflns_limit_h_min -17
_diffrn_reflns_limit_k_max 8
_diffrn_reflns_limit_k_min -8
_diffrn_reflns_limit_l_max 19
_diffrn_reflns_limit_l_min -18
_diffrn_reflns_number 9256
_diffrn_reflns_theta_full 19.75
_diffrn_reflns_theta_max 19.75
_diffrn_reflns_theta_min 1.44
_exptl_absorpt_coefficient_mu 0.085
_exptl_crystal_density_diffrn 1.244
_exptl_crystal_density_method 'not measured'
_exptl_crystal_F_000 1348
_refine_diff_density_max 0.614
_refine_diff_density_min -0.352
_refine_diff_density_rms 0.049
_refine_ls_extinction_method none
_refine_ls_goodness_of_fit_ref 0.913
_refine_ls_hydrogen_treatment mixed
_refine_ls_matrix_type full
_refine_ls_number_parameters 432
_refine_ls_number_reflns 3057
_refine_ls_number_restraints 0
_refine_ls_restrained_S_all 0.913
_refine_ls_R_factor_all 0.0951
_refine_ls_R_factor_gt 0.0666
_refine_ls_shift/su_max 0.000
_refine_ls_shift/su_mean 0.000
_refine_ls_structure_factor_coef Fsqd
_refine_ls_weighting_details 'calc w=1/[\s^2^(Fo^2^)+(0.1769P)^2^+2.0608P] where P=(Fo^2^+2Fc^2^)/3'
_refine_ls_weighting_scheme calc
_refine_ls_wR_factor_gt 0.2000
_refine_ls_wR_factor_ref 0.2365
_reflns_number_gt 2111
_reflns_number_total 3057
_reflns_threshold_expression >2sigma(I)
_cod_data_source_file c5ob01646k2.cif
_cod_data_source_block a
_cod_depositor_comments 'Adding full bibliography for 7154748--7154749.cif.'
_cod_original_cell_volume 3421.1(12)
_cod_original_sg_symbol_H-M 'P 21/n'
_cod_database_code 7154748

loop_
_symmetry_equiv_pos_as_xyz
'x, y, z'
'-x+1/2, y+1/2, -z+1/2'
'-x, -y, -z'
'x-1/2, -y-1/2, z-1/2'

loop_
_atom_site_label
_atom_site_type_symbol
_atom_site_fract_x
_atom_site_fract_y
_atom_site_fract_z
_atom_site_U_iso_or_equiv
_atom_site_adp_type
_atom_site_occupancy
_atom_site_symmetry_multiplicity
_atom_site_calc_flag
_atom_site_refinement_flags
O1 O 0.1403(2) 0.2611(5) 0.4143(2) 0.0824(14) Uani 1 1 d .
O2 O 0.2560(2) 0.3807(4) 0.3266(2) 0.0755(13) Uani 1 1 d .
O3 O 0.3108(3) 0.2642(5) 0.4136(2) 0.0890(15) Uani 1 1 d .
O4 O 0.3882(2) 0.5568(5) 0.3995(3) 0.0982(16) Uani 1 1 d .
O5 O 0.3863(2) 0.7577(6) 0.4576(3) 0.1023(18) Uani 1 1 d .
O6 O 0.0615(2) 0.3768(4) 0.4730(2) 0.0706(13) Uani 1 1 d .
N1 N 0.1699(2) 0.6095(5) 0.4860(2) 0.0500(12) Uani 1 1 d .
N2 N 0.2418(2) 1.0972(5) 0.5986(2) 0.0522(12) Uani 1 1 d .
C1 C 0.1285(8) 0.0383(12) 0.3687(7) 0.216(7) Uani 1 1 d .
H1A H 0.1148 0.0521 0.3220 0.324 Uiso 1 1 calc R
H1B H 0.1148 -0.0562 0.3811 0.324 Uiso 1 1 calc R
H1C H 0.1810 0.0502 0.3780 0.324 Uiso 1 1 calc R
C2 C 0.0914(4) 0.1395(7) 0.4053(4) 0.090(2) Uani 1 1 d .
H2A H 0.0816 0.1004 0.4480 0.108 Uiso 1 1 calc R
H2B H 0.0447 0.1667 0.3811 0.108 Uiso 1 1 calc R
C3 C 0.1194(4) 0.3713(7) 0.4494(3) 0.0561(16) Uani 1 1 d .
C4 C 0.1769(3) 0.4814(6) 0.4528(3) 0.0507(15) Uani 1 1 d .
C5 C 0.1113(3) 0.6642(7) 0.5155(3) 0.0605(17) Uani 1 1 d .
H5 H 0.0679 0.6118 0.5158 0.073 Uiso 1 1 calc R
C6 C 0.1168(3) 0.7937(7) 0.5438(3) 0.0613(17) Uani 1 1 d .
H6 H 0.0767 0.8296 0.5638 0.074 Uiso 1 1 calc R
C7 C 0.1821(3) 0.8776(6) 0.5441(3) 0.0548(16) Uani 1 1 d .
C8 C 0.1812(3) 1.0184(6) 0.5767(3) 0.0515(15) Uani 1 1 d .
N3 N 0.1200(2) 1.0853(5) 0.5869(2) 0.0569(13) Uani 1 1 d .
C9 C 0.1409(3) 1.2120(6) 0.6173(3) 0.0515(15) Uani 1 1 d .
C10 C 0.0842(3) 1.3086(7) 0.6393(3) 0.0572(16) Uani 1 1 d .
C11 C 0.0996(4) 1.4452(8) 0.6627(3) 0.078(2) Uani 1 1 d .
H12 H 0.1476 1.4805 0.6638 0.094 Uiso 1 1 calc R
C12 C 0.0434(5) 1.5314(8) 0.6849(4) 0.093(2) Uani 1 1 d .
H13 H 0.0545 1.6229 0.7007 0.112 Uiso 1 1 calc R
C13 C -0.0265(4) 1.4818(9) 0.6834(3) 0.081(2) Uani 1 1 d .
H14 H -0.0634 1.5382 0.6988 0.097 Uiso 1 1 calc R
C16 C 0.2425(5) 0.2888(11) 0.2165(4) 0.138(3) Uani 1 1 d .
H15A H 0.1905 0.2739 0.2191 0.207 Uiso 1 1 calc R
H15B H 0.2605 0.2197 0.1870 0.207 Uiso 1 1 calc R
H15C H 0.2503 0.3830 0.1999 0.207 Uiso 1 1 calc R
C17 C 0.2822(5) 0.2734(9) 0.2828(4) 0.108(3) Uani 1 1 d .
H16A H 0.2738 0.1789 0.3001 0.129 Uiso 1 1 calc R
H16B H 0.3349 0.2850 0.2802 0.129 Uiso 1 1 calc R
C18 C 0.2750(3) 0.3621(7) 0.3909(4) 0.0604(17) Uani 1 1 d .
C19 C 0.2456(3) 0.4797(6) 0.4301(3) 0.0471(14) Uani 1 1 d .
C24 C 0.2351(3) 0.6872(6) 0.4835(3) 0.0490(15) Uani 1 1 d .
C20 C 0.2823(3) 0.6069(6) 0.4488(3) 0.0502(15) Uani 1 1 d .
C21 C 0.3561(3) 0.6510(8) 0.4368(3) 0.0695(18) Uani 1 1 d .
C22 C 0.4683(5) 0.5757(11) 0.3916(6) 0.154(5) Uani 1 1 d .
H22A H 0.4919 0.6369 0.4261 0.185 Uiso 1 1 calc R
H22B H 0.4937 0.4845 0.3930 0.185 Uiso 1 1 calc R
C25 C 0.2397(3) 0.8216(7) 0.5137(3) 0.0546(16) Uani 1 1 d .
H23 H 0.2830 0.8742 0.5132 0.065 Uiso 1 1 calc R
C26 C 0.2159(3) 1.2216(6) 0.6255(3) 0.0522(15) Uani 1 1 d .
C27 C 0.2678(3) 1.3271(6) 0.6579(3) 0.0527(15) Uani 1 1 d .
C28 C 0.2879(4) 1.4454(8) 0.6245(4) 0.081(2) Uani 1 1 d .
H26 H 0.2702 1.4565 0.5800 0.098 Uiso 1 1 calc R
C29 C 0.3338(4) 1.5489(8) 0.6548(5) 0.096(2) Uani 1 1 d .
H27 H 0.3473 1.6276 0.6306 0.115 Uiso 1 1 calc R
C30 C 0.3590(4) 1.5353(9) 0.7194(5) 0.089(2) Uani 1 1 d .
H28 H 0.3884 1.6061 0.7405 0.107 Uiso 1 1 calc R
C31 C 0.3409(4) 1.4159(10) 0.7539(4) 0.090(2) Uani 1 1 d .
H29 H 0.3594 1.4048 0.7982 0.108 Uiso 1 1 calc R
C32 C 0.2954(3) 1.3126(7) 0.7234(3) 0.0718(18) Uani 1 1 d .
H30 H 0.2833 1.2325 0.7473 0.086 Uiso 1 1 calc R
C15 C 0.0120(4) 1.2625(7) 0.6374(3) 0.079(2) Uani 1 1 d .
H31 H -0.0004 1.1718 0.6213 0.095 Uiso 1 1 calc R
C14 C -0.0427(4) 1.3500(9) 0.6594(4) 0.088(2) Uani 1 1 d .
H32 H -0.0912 1.3169 0.6576 0.106 Uiso 1 1 calc R
C33 C 0.3190(3) 1.0548(6) 0.6035(3) 0.0493(15) Uani 1 1 d .
C34 C 0.3660(3) 1.1117(6) 0.5616(3) 0.0637(17) Uani 1 1 d .
H34 H 0.3486 1.1775 0.5293 0.076 Uiso 1 1 calc R
C35 C 0.4400(3) 1.0705(7) 0.5674(3) 0.0728(19) Uani 1 1 d .
H35 H 0.4722 1.1105 0.5395 0.087 Uiso 1 1 calc R
C36 C 0.4660(3) 0.9704(7) 0.6144(4) 0.0672(18) Uani 1 1 d .
C37 C 0.5462(3) 0.9261(8) 0.6209(4) 0.104(3) Uani 1 1 d .
H37A H 0.5628 0.9108 0.6669 0.155 Uiso 1 1 calc R
H37B H 0.5754 0.9998 0.6033 0.155 Uiso 1 1 calc R
H37C H 0.5515 0.8394 0.5965 0.155 Uiso 1 1 calc R
C38 C 0.4185(3) 0.9151(6) 0.6563(3) 0.0680(18) Uani 1 1 d .
H38 H 0.4356 0.8487 0.6884 0.082 Uiso 1 1 calc R
C39 C 0.3447(3) 0.9580(7) 0.6510(3) 0.0652(17) Uani 1 1 d .
H39 H 0.3128 0.9208 0.6799 0.078 Uiso 1 1 calc R
C23 C 0.4687(12) 0.637(2) 0.3313(11) 0.333(12) Uiso 1 1 d .
H9A H 0.4472 0.5725 0.2978 0.500 Uiso 1 1 calc R
H9B H 0.5187 0.6581 0.3232 0.500 Uiso 1 1 calc R
H9C H 0.4403 0.7233 0.3301 0.500 Uiso 1 1 calc R

loop_
_atom_site_aniso_label
_atom_site_aniso_U_11
_atom_site_aniso_U_22
_atom_site_aniso_U_33
_atom_site_aniso_U_23
_atom_site_aniso_U_13
_atom_site_aniso_U_12
O1 0.074(3) 0.069(3) 0.108(4) -0.028(3) 0.025(3) -0.021(2)
O2 0.094(3) 0.078(3) 0.054(3) -0.015(3) 0.005(2) 0.014(2)
O3 0.093(3) 0.088(4) 0.086(4) 0.003(3) 0.004(3) 0.033(3)
O4 0.064(3) 0.104(4) 0.133(4) -0.046(3) 0.045(3) -0.021(3)
O5 0.076(3) 0.098(4) 0.141(5) -0.046(4) 0.047(3) -0.031(3)
O6 0.063(3) 0.067(3) 0.084(3) -0.010(2) 0.019(2) -0.012(2)
N1 0.044(3) 0.055(3) 0.051(3) -0.009(3) 0.004(2) 0.001(3)
N2 0.051(3) 0.049(3) 0.055(3) -0.002(3) 0.000(2) -0.001(3)
C1 0.277(15) 0.127(9) 0.266(15) -0.105(10) 0.134(13) -0.097(10)
C2 0.095(5) 0.066(5) 0.111(6) -0.019(4) 0.022(4) -0.032(4)
C3 0.061(4) 0.054(4) 0.053(4) -0.007(4) 0.004(3) 0.004(4)
C4 0.043(4) 0.054(4) 0.054(4) -0.010(3) -0.001(3) -0.002(3)
C5 0.051(4) 0.070(5) 0.062(4) -0.013(4) 0.009(3) -0.007(3)
C6 0.059(4) 0.065(4) 0.060(4) -0.015(4) 0.005(3) 0.006(3)
C7 0.045(4) 0.060(4) 0.058(4) -0.001(3) -0.002(3) -0.006(3)
C8 0.054(4) 0.047(4) 0.053(4) -0.007(3) 0.002(3) 0.000(3)
N3 0.053(3) 0.060(3) 0.058(3) -0.005(3) 0.003(2) 0.004(3)
C9 0.057(4) 0.047(4) 0.049(4) 0.000(3) -0.001(3) 0.004(3)
C10 0.065(4) 0.058(4) 0.047(4) 0.002(3) 0.000(3) 0.004(4)
C11 0.075(4) 0.079(5) 0.080(5) -0.006(4) 0.006(4) 0.013(4)
C12 0.097(6) 0.078(5) 0.103(6) -0.014(4) 0.004(5) 0.022(5)
C13 0.084(6) 0.085(6) 0.074(5) 0.001(4) 0.014(4) 0.032(4)
C16 0.160(8) 0.162(9) 0.088(7) -0.055(6) -0.002(6) 0.006(7)
C17 0.124(6) 0.107(6) 0.092(6) -0.044(5) 0.015(5) 0.017(5)
C18 0.051(4) 0.070(5) 0.059(5) -0.007(4) 0.002(3) 0.001(3)
C19 0.045(4) 0.052(4) 0.044(4) -0.008(3) 0.001(3) 0.004(3)
C24 0.046(4) 0.051(4) 0.049(4) -0.001(3) 0.004(3) -0.006(3)
C20 0.046(4) 0.058(4) 0.048(4) -0.010(3) 0.009(3) -0.001(3)
C21 0.063(5) 0.068(5) 0.080(5) -0.021(4) 0.017(4) 0.002(4)
C22 0.106(7) 0.141(8) 0.232(13) -0.061(9) 0.103(7) -0.043(6)
C25 0.037(3) 0.064(4) 0.063(4) -0.004(4) 0.005(3) -0.006(3)
C26 0.056(4) 0.047(4) 0.054(4) 0.000(3) 0.004(3) 0.006(3)
C27 0.057(3) 0.049(4) 0.051(4) -0.004(3) -0.002(3) 0.001(3)
C28 0.092(5) 0.065(5) 0.081(5) 0.002(5) -0.021(4) -0.013(4)
C29 0.109(6) 0.064(5) 0.114(8) 0.005(5) 0.007(5) -0.021(4)
C30 0.091(5) 0.081(6) 0.095(7) -0.041(5) 0.002(5) -0.012(4)
C31 0.090(5) 0.113(7) 0.065(5) -0.022(5) 0.002(4) -0.012(5)
C32 0.084(4) 0.070(5) 0.062(5) -0.011(4) 0.009(4) -0.009(4)
C15 0.070(5) 0.068(5) 0.100(6) -0.005(4) 0.012(4) 0.008(4)
C14 0.070(5) 0.093(6) 0.103(6) 0.003(5) 0.011(4) 0.017(5)
C33 0.052(4) 0.042(4) 0.053(4) -0.004(3) 0.002(3) -0.004(3)
C34 0.068(4) 0.060(4) 0.063(4) 0.010(3) 0.005(4) -0.005(3)
C35 0.057(4) 0.081(5) 0.083(5) 0.003(4) 0.017(4) -0.005(4)
C36 0.051(4) 0.068(4) 0.083(5) -0.013(4) 0.008(4) 0.001(4)
C37 0.069(5) 0.129(7) 0.114(6) -0.004(5) 0.014(4) 0.020(4)
C38 0.053(4) 0.066(4) 0.084(5) 0.010(4) 0.001(4) 0.007(3)
C39 0.064(4) 0.061(4) 0.071(5) 0.005(4) 0.005(3) -0.012(3)

loop_
_atom_type_symbol
_atom_type_description
_atom_type_scat_dispersion_real
_atom_type_scat_dispersion_imag
_atom_type_scat_source
C C 0.0033 0.0016 'International Tables Vol C Tables 4.2.6.8 and 6.1.1.4'
H H 0.0000 0.0000 'International Tables Vol C Tables 4.2.6.8 and 6.1.1.4'
N N 0.0061 0.0033 'International Tables Vol C Tables 4.2.6.8 and 6.1.1.4'
O O 0.0106 0.0060 'International Tables Vol C Tables 4.2.6.8 and 6.1.1.4'

loop_
_geom_angle_atom_site_label_1
_geom_angle_atom_site_label_2
_geom_angle_atom_site_label_3
_geom_angle
C3 O1 C2 118.4(5)
C18 O2 C17 116.0(5)
C21 O4 C22 118.0(5)
C5 N1 C4 130.3(5)
C5 N1 C24 121.2(5)
C4 N1 C24 108.5(4)
C8 N2 C26 106.7(4)
C8 N2 C33 128.2(5)
C26 N2 C33 124.5(4)
C2 C1 H1A 109.5
C2 C1 H1B 109.5
H1A C1 H1B 109.5
C2 C1 H1C 109.5
H1A C1 H1C 109.5
H1B C1 H1C 109.5
C1 C2 O1 106.1(6)
C1 C2 H2A 110.5
O1 C2 H2A 110.5
C1 C2 H2B 110.5
O1 C2 H2B 110.5
H2A C2 H2B 108.7
O6 C3 O1 123.6(6)
O6 C3 C4 126.9(6)
O1 C3 C4 109.5(6)
C19 C4 N1 107.6(5)
C19 C4 C3 130.0(6)
N1 C4 C3 122.3(5)
C6 C5 N1 119.8(5)
C6 C5 H5 120.1
N1 C5 H5 120.1
C5 C6 C7 121.9(5)
C5 C6 H6 119.0
C7 C6 H6 119.0
C25 C7 C6 117.3(5)
C25 C7 C8 126.0(5)
C6 C7 C8 116.7(5)
N3 C8 N2 111.1(5)
N3 C8 C7 123.1(5)
N2 C8 C7 125.8(5)
C8 N3 C9 106.4(4)
C26 C9 N3 110.0(5)
C26 C9 C10 130.1(6)
N3 C9 C10 119.7(5)
C15 C10 C11 117.4(6)
C15 C10 C9 119.3(6)
C11 C10 C9 123.3(6)
C10 C11 C12 120.8(6)
C10 C11 H12 119.6
C12 C11 H12 119.6
C13 C12 C11 120.2(7)
C13 C12 H13 119.9
C11 C12 H13 119.9
C12 C13 C14 119.7(7)
C12 C13 H14 120.1
C14 C13 H14 120.1
C17 C16 H15A 109.5
C17 C16 H15B 109.5
H15A C16 H15B 109.5
C17 C16 H15C 109.5
H15A C16 H15C 109.5
H15B C16 H15C 109.5
O2 C17 C16 109.2(7)
O2 C17 H16A 109.8
C16 C17 H16A 109.8
O2 C17 H16B 109.8
C16 C17 H16B 109.8
H16A C17 H16B 108.3
O3 C18 O2 124.1(6)
O3 C18 C19 125.3(6)
O2 C18 C19 110.6(6)
C4 C19 C20 108.9(5)
C4 C19 C18 125.0(5)
C20 C19 C18 126.1(5)
C20 C24 N1 107.7(5)
C20 C24 C25 134.4(5)
N1 C24 C25 117.9(5)
C24 C20 C19 107.4(5)
C24 C20 C21 124.1(6)
C19 C20 C21 128.5(6)
O5 C21 O4 122.8(6)
O5 C21 C20 125.4(6)
O4 C21 C20 111.8(6)
C23 C22 O4 103.9(14)
C23 C22 H22A 111.0
O4 C22 H22A 111.0
C23 C22 H22B 111.0
O4 C22 H22B 111.0
H22A C22 H22B 109.0
C7 C25 C24 121.8(5)
C7 C25 H23 119.1
C24 C25 H23 119.1
C9 C26 N2 105.8(5)
C9 C26 C27 133.4(5)
N2 C26 C27 120.7(5)
C28 C27 C32 117.8(6)
C28 C27 C26 121.0(5)
C32 C27 C26 121.2(6)
C27 C28 C29 121.9(6)
C27 C28 H26 119.0
C29 C28 H26 119.0
C30 C29 C28 119.7(7)
C30 C29 H27 120.2
C28 C29 H27 120.2
C29 C30 C31 119.6(7)
C29 C30 H28 120.2
C31 C30 H28 120.2
C30 C31 C32 120.5(7)
C30 C31 H29 119.8
C32 C31 H29 119.8
C27 C32 C31 120.4(7)
C27 C32 H30 119.8
C31 C32 H30 119.8
C10 C15 C14 120.8(7)
C10 C15 H31 119.6
C14 C15 H31 119.6
C13 C14 C15 121.1(7)
C13 C14 H32 119.5
C15 C14 H32 119.5
C34 C33 C39 120.2(5)
C34 C33 N2 120.5(5)
C39 C33 N2 119.3(5)
C33 C34 C35 119.7(6)
C33 C34 H34 120.2
C35 C34 H34 120.2
C36 C35 C34 120.4(6)
C36 C35 H35 119.8
C34 C35 H35 119.8
C38 C36 C35 119.2(5)
C38 C36 C37 120.3(7)
C35 C36 C37 120.4(7)
C36 C37 H37A 109.5
C36 C37 H37B 109.5
H37A C37 H37B 109.5
C36 C37 H37C 109.5
H37A C37 H37C 109.5
H37B C37 H37C 109.5
C36 C38 C39 120.2(6)
C36 C38 H38 119.9
C39 C38 H38 119.9
C33 C39 C38 120.2(6)
C33 C39 H39 119.9
C38 C39 H39 119.9
C22 C23 H9A 109.5
C22 C23 H9B 109.5
H9A C23 H9B 109.5
C22 C23 H9C 109.5
H9A C23 H9C 109.5
H9B C23 H9C 109.5

loop_
_geom_bond_atom_site_label_1
_geom_bond_atom_site_label_2
_geom_bond_distance
O1 C3 1.330(7)
O1 C2 1.446(7)
O2 C18 1.321(7)
O2 C17 1.452(8)
O3 C18 1.192(7)
O4 C21 1.331(7)
O4 C22 1.489(8)
O5 C21 1.197(7)
O6 C3 1.198(7)
N1 C5 1.369(7)
N1 C4 1.387(7)
N1 C24 1.395(6)
N2 C8 1.363(6)
N2 C26 1.389(6)
N2 C33 1.450(7)
C1 C2 1.414(11)
C1 H1A 0.9600
C1 H1B 0.9600
C1 H1C 0.9600
C2 H2A 0.9700
C2 H2B 0.9700
C3 C4 1.464(8)
C4 C19 1.371(7)
C5 C6 1.341(8)
C5 H5 0.9300
C6 C7 1.423(7)
C6 H6 0.9300
C7 C25 1.367(7)
C7 C8 1.476(8)
C8 N3 1.310(6)
N3 C9 1.374(7)
C9 C26 1.357(7)
C9 C10 1.472(8)
C10 C15 1.376(8)
C10 C11 1.384(8)
C11 C12 1.409(9)
C11 H12 0.9300
C12 C13 1.349(9)
C12 H13 0.9300
C13 C14 1.349(9)
C13 H14 0.9300
C16 C17 1.465(10)
C16 H15A 0.9600
C16 H15B 0.9600
C16 H15C 0.9600
C17 H16A 0.9700
C17 H16B 0.9700
C18 C19 1.487(8)
C19 C20 1.400(7)
C24 C20 1.383(7)
C24 C25 1.398(8)
C20 C21 1.444(8)
C22 C23 1.35(2)
C22 H22A 0.9700
C22 H22B 0.9700
C25 H23 0.9300
C26 C27 1.474(8)
C27 C28 1.368(8)
C27 C32 1.375(8)
C28 C29 1.382(9)
C28 H26 0.9300
C29 C30 1.346(10)
C29 H27 0.9300
C30 C31 1.376(10)
C30 H28 0.9300
C31 C32 1.378(9)
C31 H29 0.9300
C32 H30 0.9300
C15 C14 1.395(9)
C15 H31 0.9300
C14 H32 0.9300
C33 C34 1.368(7)
C33 C39 1.369(8)
C34 C35 1.391(8)
C34 H34 0.9300
C35 C36 1.385(8)
C35 H35 0.9300
C36 C38 1.368(8)
C36 C37 1.507(8)
C37 H37A 0.9600
C37 H37B 0.9600
C37 H37C 0.9600
C38 C39 1.392(8)
C38 H38 0.9300
C39 H39 0.9300
C23 H9A 0.9600
C23 H9B 0.9600
C23 H9C 0.9600
